data_2223126
loop_
_publ_author_name
'Zhang, Jian'
'Geng, Hao'
'Zhuang, Ling-hua'
'Wang, Guo-wei'

_publ_section_title
;
 4-Methylbenzaldehyde thiosemicarbazone
;
_journal_coeditor_code IM2136
_journal_issue 9
_journal_name_full 'Acta Crystallographica Section E'
_journal_page_first o2244
_journal_paper_doi 10.1107/S1600536809033297
_journal_volume 65
_journal_year 2009
_chemical_formula_iupac 'C9 H11 N3 S'
_chemical_formula_moiety 'C9 H11 N3 S'
_chemical_formula_sum 'C9 H11 N3 S'
_chemical_formula_weight 193.27
_chemical_name_systematic
;
4-Methylbenzaldehyde thiosemicarbazone
;
_space_group_IT_number 14
_symmetry_cell_setting monoclinic
_symmetry_space_group_name_Hall '-P 2ybc'
_symmetry_space_group_name_H-M 'P 1 21/c 1'
_atom_sites_solution_hydrogens geom
_atom_sites_solution_primary direct
_atom_sites_solution_secondary difmap
_cell_angle_alpha 90.00
_cell_angle_beta 111.15(3)
_cell_angle_gamma 90.00
_cell_formula_units_Z 4
_cell_length_a 13.234(3)
_cell_length_b 8.221(2)
_cell_length_c 10.311(2)
_cell_measurement_reflns_used 27
_cell_measurement_temperature 293(2)
_cell_measurement_theta_max 25
_cell_measurement_theta_min 1
_cell_volume 1046.2(5)
_computing_cell_refinement 'CAD-4 Software (Enraf--Nonius, 1989)'
_computing_data_collection 'CAD-4 Software (Enraf--Nonius, 1989)'
_computing_data_reduction 'XCAD4 (Harms & Wocadlo, 1995)'
_computing_molecular_graphics 'SHELXTL (Sheldrick, 2008)'
_computing_publication_material 'SHELXTL (Sheldrick, 2008)'
_computing_structure_refinement 'SHELXL97 (Sheldrick, 2008)'
_computing_structure_solution 'SHELXS97 (Sheldrick, 2008)'
_diffrn_ambient_temperature 293(2)
_diffrn_measured_fraction_theta_full 0.997
_diffrn_measured_fraction_theta_max 0.997
_diffrn_measurement_device_type 'Enraf--Nonius CAD-4'
_diffrn_measurement_method \w/2\q
_diffrn_radiation_monochromator graphite
_diffrn_radiation_source 'fine-focus sealed tube'
_diffrn_radiation_type MoK\a
_diffrn_radiation_wavelength 0.71073
_diffrn_reflns_av_R_equivalents 0.0315
_diffrn_reflns_av_sigmaI/netI 0.0453
_diffrn_reflns_limit_h_max 0
_diffrn_reflns_limit_h_min -15
_diffrn_reflns_limit_k_max 9
_diffrn_reflns_limit_k_min 0
_diffrn_reflns_limit_l_max 12
_diffrn_reflns_limit_l_min -11
_diffrn_reflns_number 1982
_diffrn_reflns_theta_full 25.29
_diffrn_reflns_theta_max 25.29
_diffrn_reflns_theta_min 1.65
_diffrn_standards_decay_% 9
_diffrn_standards_interval_count 200
_diffrn_standards_number 3
_exptl_absorpt_coefficient_mu 0.268
_exptl_absorpt_correction_T_max 0.9737
_exptl_absorpt_correction_T_min 0.9239
_exptl_absorpt_correction_type psi-scan
_exptl_absorpt_process_details '(North <i>et al.</i>,  1968)'
_exptl_crystal_colour colorless
_exptl_crystal_density_diffrn 1.227
_exptl_crystal_density_method 'not measured'
_exptl_crystal_description block
_exptl_crystal_F_000 408
_exptl_crystal_size_max 0.30
_exptl_crystal_size_mid 0.20
_exptl_crystal_size_min 0.10
_refine_diff_density_max 0.262
_refine_diff_density_min -0.204
_refine_ls_extinction_coef 0.034(4)
_refine_ls_extinction_expression Fc^*^=kFc[1+0.001xFc^2^\l^3^/sin(2\q)]^-1/4^
_refine_ls_extinction_method 'SHELXL97 (Sheldrick, 2008)'
_refine_ls_goodness_of_fit_ref 1.004
_refine_ls_hydrogen_treatment constr
_refine_ls_matrix_type full
_refine_ls_number_parameters 120
_refine_ls_number_reflns 1898
_refine_ls_number_restraints 0
_refine_ls_restrained_S_all 1.004
_refine_ls_R_factor_all 0.0780
_refine_ls_R_factor_gt 0.0520
_refine_ls_shift/su_max 0.000
_refine_ls_shift/su_mean 0.000
_refine_ls_structure_factor_coef Fsqd
_refine_ls_weighting_details 'calc w=1/[\s^2^(Fo^2^)+(0.07P)^2^+0.38P] where P=(Fo^2^+2Fc^2^)/3'
_refine_ls_weighting_scheme calc
_refine_ls_wR_factor_gt 0.1301
_refine_ls_wR_factor_ref 0.1457
_reflns_number_gt 1322
_reflns_number_total 1898
_reflns_threshold_expression I>2\s(I)
_cod_data_source_file im2136.cif
_cod_data_source_block I
_cod_depositor_comments
;
The following automatic conversions were performed:
'_symmetry_cell_setting' value 'Monoclinic' changed to 'monoclinic'
according to '/home/saulius/struct/CIF-dictionaries/cif_core.dic'
dictionary named 'cif_core.dic' version 2.4.1 from 2010-06-29.

Automatic conversion script
Id: cif_fix_enum 1527 2010-12-29 10:47:43Z saulius 

The following automatic conversions were performed:

'_symmetry_cell_setting' value 'Monoclinic' changed to 'monoclinic'
according to /home/saulius/struct/CIF-dictionaries/cif_core.dic
dictionary named 'cif_core.dic' version 2.4.1 from 2010-06-29.

Automatic conversion script
Id: cif_fix_values 1715 2011-07-08 13:25:40Z adriana 
;
_cod_original_cell_volume 1046.2(4)
_cod_original_sg_symbol_H-M 'P 21/c'
_cod_database_code 2223126
_cod_database_fobs_code 2223126

loop_
_symmetry_equiv_pos_as_xyz
'x, y, z'
'-x, y+1/2, -z+1/2'
'-x, -y, -z'
'x, -y-1/2, z-1/2'

loop_
_atom_site_type_symbol
_atom_site_label
_atom_site_fract_x
_atom_site_fract_y
_atom_site_fract_z
_atom_site_U_iso_or_equiv
_atom_site_adp_type
_atom_site_calc_flag
_atom_site_refinement_flags
_atom_site_occupancy
_atom_site_disorder_assembly
_atom_site_disorder_group
S S 0.48277(7) 0.09017(9) 0.81196(7) 0.0534(3) Uani d . 1 . .
N N1 0.34064(18) -0.0455(3) 0.4236(2) 0.0438(6) Uani d . 1 . .
C C1 -0.0005(3) -0.2600(6) -0.1894(3) 0.0788(12) Uani d . 1 . .
H H1B -0.0374 -0.3614 -0.1934 0.118 Uiso calc R 1 . .
H H1C 0.0324 -0.2593 -0.2585 0.118 Uiso calc R 1 . .
H H1D -0.0514 -0.1721 -0.2067 0.118 Uiso calc R 1 . .
N N2 0.40264(19) -0.0458(3) 0.5647(2) 0.0456(6) Uani d . 1 . .
H H2A 0.4275 -0.1358 0.6065 0.055 Uiso calc R 1 . .
C C2 0.0863(3) -0.2397(5) -0.0467(3) 0.0560(9) Uani d . 1 . .
N N3 0.3955(2) 0.2299(3) 0.5633(3) 0.0630(8) Uani d . 1 . .
H H3A 0.3650 0.2263 0.4743 0.076 Uiso calc R 1 . .
H H3B 0.4078 0.3222 0.6054 0.076 Uiso calc R 1 . .
C C3 0.1264(3) -0.0877(4) 0.0043(3) 0.0614(9) Uani d . 1 . .
H H3C 0.1006 0.0034 -0.0513 0.074 Uiso calc R 1 . .
C C4 0.2041(3) -0.0681(4) 0.1365(3) 0.0553(8) Uani d . 1 . .
H H4A 0.2302 0.0352 0.1678 0.066 Uiso calc R 1 . .
C C5 0.2429(2) -0.2018(4) 0.2222(3) 0.0445(7) Uani d . 1 . .
C C6 0.2060(2) -0.3553(4) 0.1705(3) 0.0521(8) Uani d . 1 . .
H H6A 0.2329 -0.4465 0.2255 0.063 Uiso calc R 1 . .
C C7 0.1289(3) -0.3741(4) 0.0370(3) 0.0565(9) Uani d . 1 . .
H H7A 0.1056 -0.4779 0.0036 0.068 Uiso calc R 1 . .
C C8 0.3157(2) -0.1842(4) 0.3664(3) 0.0452(7) Uani d . 1 . .
H H8A 0.3446 -0.2770 0.4180 0.054 Uiso calc R 1 . .
C C9 0.4235(2) 0.0939(3) 0.6353(3) 0.0420(7) Uani d . 1 . .

loop_
_atom_site_aniso_label
_atom_site_aniso_U_11
_atom_site_aniso_U_22
_atom_site_aniso_U_33
_atom_site_aniso_U_12
_atom_site_aniso_U_13
_atom_site_aniso_U_23
S 0.0798(6) 0.0472(5) 0.0282(4) -0.0056(4) 0.0134(4) -0.0039(3)
N1 0.0512(15) 0.0501(15) 0.0282(11) -0.0033(11) 0.0121(10) -0.0016(10)
C1 0.071(2) 0.116(3) 0.0399(18) -0.014(2) 0.0086(17) -0.015(2)
N2 0.0603(16) 0.0443(14) 0.0268(11) -0.0011(12) 0.0094(11) -0.0010(10)
C2 0.0497(19) 0.081(2) 0.0362(16) -0.0065(17) 0.0143(14) -0.0080(16)
N3 0.100(2) 0.0425(15) 0.0339(13) 0.0016(14) 0.0082(14) -0.0005(11)
C3 0.068(2) 0.067(2) 0.0419(17) -0.0007(18) 0.0119(16) 0.0070(16)
C4 0.064(2) 0.055(2) 0.0386(16) -0.0061(16) 0.0082(14) -0.0039(14)
C5 0.0452(17) 0.0530(18) 0.0342(14) -0.0006(14) 0.0131(12) -0.0056(13)
C6 0.0556(19) 0.0562(19) 0.0423(17) -0.0015(15) 0.0151(14) -0.0060(15)
C7 0.057(2) 0.066(2) 0.0451(17) -0.0113(16) 0.0169(15) -0.0190(16)
C8 0.0516(18) 0.0476(18) 0.0332(14) 0.0002(14) 0.0115(13) -0.0019(13)
C9 0.0492(17) 0.0438(16) 0.0320(14) -0.0015(13) 0.0135(12) -0.0018(13)

loop_
_atom_type_symbol
_atom_type_description
_atom_type_scat_dispersion_real
_atom_type_scat_dispersion_imag
_atom_type_scat_source
C C 0.0033 0.0016 'International Tables Vol C Tables 4.2.6.8 and 6.1.1.4'
H H 0.0000 0.0000 'International Tables Vol C Tables 4.2.6.8 and 6.1.1.4'
N N 0.0061 0.0033 'International Tables Vol C Tables 4.2.6.8 and 6.1.1.4'
S S 0.1246 0.1234 'International Tables Vol C Tables 4.2.6.8 and 6.1.1.4'

loop_
_geom_angle_atom_site_label_1
_geom_angle_atom_site_label_2
_geom_angle_atom_site_label_3
_geom_angle_site_symmetry_1
_geom_angle_site_symmetry_3
_geom_angle
_geom_angle_publ_flag
C8 N1 N2 . . 116.1(2) ?
C2 C1 H1B . . 109.5 ?
C2 C1 H1C . . 109.5 ?
H1B C1 H1C . . 109.5 ?
C2 C1 H1D . . 109.5 ?
H1B C1 H1D . . 109.5 ?
H1C C1 H1D . . 109.5 ?
C9 N2 N1 . . 119.9(2) ?
C9 N2 H2A . . 120.1 ?
N1 N2 H2A . . 120.1 ?
C3 C2 C7 . . 117.9(3) ?
C3 C2 C1 . . 121.4(3) ?
C7 C2 C1 . . 120.8(3) ?
C9 N3 H3A . . 120.0 ?
C9 N3 H3B . . 120.0 ?
H3A N3 H3B . . 120.0 ?
C2 C3 C4 . . 121.6(3) ?
C2 C3 H3C . . 119.2 ?
C4 C3 H3C . . 119.2 ?
C5 C4 C3 . . 120.4(3) ?
C5 C4 H4A . . 119.8 ?
C3 C4 H4A . . 119.8 ?
C4 C5 C6 . . 118.5(3) ?
C4 C5 C8 . . 121.9(3) ?
C6 C5 C8 . . 119.5(3) ?
C5 C6 C7 . . 120.7(3) ?
C5 C6 H6A . . 119.7 ?
C7 C6 H6A . . 119.7 ?
C2 C7 C6 . . 120.8(3) ?
C2 C7 H7A . . 119.6 ?
C6 C7 H7A . . 119.6 ?
N1 C8 C5 . . 121.8(3) ?
N1 C8 H8A . . 119.1 ?
C5 C8 H8A . . 119.1 ?
N3 C9 N2 . . 117.5(2) ?
N3 C9 S . . 123.0(2) ?
N2 C9 S . . 119.5(2) ?

loop_
_geom_bond_atom_site_label_1
_geom_bond_atom_site_label_2
_geom_bond_site_symmetry_2
_geom_bond_distance
_geom_bond_publ_flag
S C9 . 1.704(3) ?
N1 C8 . 1.271(4) ?
N1 N2 . 1.389(3) ?
C1 C2 . 1.514(4) ?
C1 H1B . 0.9600 ?
C1 H1C . 0.9600 ?
C1 H1D . 0.9600 ?
N2 C9 . 1.334(3) ?
N2 H2A . 0.8600 ?
C2 C3 . 1.385(5) ?
C2 C7 . 1.390(5) ?
N3 C9 . 1.319(3) ?
N3 H3A . 0.8600 ?
N3 H3B . 0.8600 ?
C3 C4 . 1.390(4) ?
C3 H3C . 0.9300 ?
C4 C5 . 1.387(4) ?
C4 H4A . 0.9300 ?
C5 C6 . 1.388(4) ?
C5 C8 . 1.458(4) ?
C6 C7 . 1.395(4) ?
C6 H6A . 0.9300 ?
C7 H7A . 0.9300 ?
C8 H8A . 0.9300 ?

loop_
_geom_hbond_atom_site_label_D
_geom_hbond_atom_site_label_H
_geom_hbond_atom_site_label_A
_geom_hbond_site_symmetry_A
_geom_hbond_distance_DH
_geom_hbond_distance_HA
_geom_hbond_distance_DA
_geom_hbond_angle_DHA
N3 H3A N1 . 0.86 2.29 2.641(4) 104.5
N2 H2A S 2_646 0.86 2.54 3.389(3) 167.6
N3 H3B S 2_656 0.86 2.61 3.395(3) 153.2

loop_
_geom_torsion_atom_site_label_1
_geom_torsion_atom_site_label_2
_geom_torsion_atom_site_label_3
_geom_torsion_atom_site_label_4
_geom_torsion_site_symmetry_1
_geom_torsion_site_symmetry_2
_geom_torsion_site_symmetry_3
_geom_torsion_site_symmetry_4
_geom_torsion
_geom_torsion_publ_flag
C8 N1 N2 C9 . . . . -173.6(3) ?
C7 C2 C3 C4 . . . . -2.1(5) ?
C1 C2 C3 C4 . . . . 178.4(3) ?
C2 C3 C4 C5 . . . . -0.7(5) ?
C3 C4 C5 C6 . . . . 2.8(5) ?
C3 C4 C5 C8 . . . . -173.4(3) ?
C4 C5 C6 C7 . . . . -2.0(5) ?
C8 C5 C6 C7 . . . . 174.2(3) ?
C3 C2 C7 C6 . . . . 2.8(5) ?
C1 C2 C7 C6 . . . . -177.7(3) ?
C5 C6 C7 C2 . . . . -0.8(5) ?
N2 N1 C8 C5 . . . . 174.4(2) ?
C4 C5 C8 N1 . . . . 5.3(5) ?
C6 C5 C8 N1 . . . . -170.9(3) ?
N1 N2 C9 N3 . . . . -8.5(4) ?
N1 N2 C9 S . . . . 170.71(19) ?

loop_
_cod_related_entry_id
_cod_related_entry_database
_cod_related_entry_code
1 ChemSpider 4976514
